data_7210061
loop_
_publ_author_name
'Hutin, Marie'
'Yvon, Carine'
'Yan, Jun'
'Macdonell, Andrew'
'Long, De-Liang'
'Cronin, Leroy'

_publ_section_title
;
 Programming the assembly of carboxylic acid-functionalised hybrid
 polyoxometalates
;
_journal_issue 22
_journal_name_full CrystEngComm
_journal_page_first 4422
_journal_paper_doi 10.1039/c3ce26816k
_journal_volume 15
_journal_year 2013
_chemical_formula_sum 'C68 H138 Mn Mo6 N7 O30'
_chemical_formula_weight 2164.43
_chemical_name_systematic
;
?
;
_space_group_IT_number 52
_symmetry_cell_setting orthorhombic
_symmetry_space_group_name_Hall '-P 2a 2bc'
_symmetry_space_group_name_H-M 'P n n a'
_atom_sites_solution_hydrogens geom
_atom_sites_solution_primary direct
_atom_sites_solution_secondary difmap
_audit_creation_method SHELXL-97
_cell_angle_alpha 90.00
_cell_angle_beta 90.00
_cell_angle_gamma 90.00
_cell_formula_units_Z 4
_cell_length_a 28.3641(5)
_cell_length_b 23.7876(5)
_cell_length_c 15.0216(3)
_cell_measurement_reflns_used 17042
_cell_measurement_temperature 150(2)
_cell_measurement_theta_max 25.6
_cell_measurement_theta_min 2.93
_cell_volume 10135.3(3)
_computing_cell_refinement
;
CrysAlisPro, Agilent Technologies,
Version 1.171.34.49 (release 20-01-2011 CrysAlis171 .NET)
(compiled Jan 20 2011,15:58:25)
;
_computing_data_collection
;
CrysAlisPro, Agilent Technologies,
Version 1.171.34.49 (release 20-01-2011 CrysAlis171 .NET)
(compiled Jan 20 2011,15:58:25)
;
_computing_data_reduction
;
CrysAlisPro, Agilent Technologies,
Version 1.171.34.49 (release 20-01-2011 CrysAlis171 .NET)
(compiled Jan 20 2011,15:58:25)
;
_computing_molecular_graphics diamond3
_computing_publication_material WinGX
_computing_structure_refinement 'SHELXL-97 (Sheldrick, 2008)'
_computing_structure_solution 'SHELXS-97 (Sheldrick, 2008)'
_diffrn_ambient_temperature 150(2)
_diffrn_detector_area_resol_mean 10.4383
_diffrn_measured_fraction_theta_full 0.998
_diffrn_measured_fraction_theta_max 0.998
_diffrn_measurement_device_type 'Xcalibur, Atlas, Gemini ultra'
_diffrn_measurement_method '\w & \p scans'
_diffrn_radiation_monochromator graphite
_diffrn_radiation_source 'fine-focus sealed tube'
_diffrn_radiation_type MoK\a
_diffrn_radiation_wavelength 0.71073
_diffrn_reflns_av_R_equivalents 0.0627
_diffrn_reflns_av_sigmaI/netI 0.0380
_diffrn_reflns_limit_h_max 34
_diffrn_reflns_limit_h_min -31
_diffrn_reflns_limit_k_max 28
_diffrn_reflns_limit_k_min -28
_diffrn_reflns_limit_l_max 18
_diffrn_reflns_limit_l_min -18
_diffrn_reflns_number 78055
_diffrn_reflns_theta_full 25.69
_diffrn_reflns_theta_max 25.69
_diffrn_reflns_theta_min 2.94
_diffrn_standards_decay_% none
_exptl_absorpt_coefficient_mu 0.908
_exptl_absorpt_correction_T_max 0.8610
_exptl_absorpt_correction_T_min 0.7917
_exptl_absorpt_correction_type analytical
_exptl_absorpt_process_details
;
CrysAlisPro, Agilent Technologies,
Version 1.171.34.49 (release 20-01-2011 CrysAlis171 .NET)
(compiled Jan 20 2011,15:58:25)
Analytical numeric absorption correction using a multifaceted crystal
model based on expressions derived by R.C. Clark & J.S. Reid.
(Clark, R. C. & Reid, J. S. (1995). Acta Cryst. A51, 887-897)
;
_exptl_crystal_colour orange
_exptl_crystal_density_diffrn 1.418
_exptl_crystal_density_meas ?
_exptl_crystal_density_method 'not measured'
_exptl_crystal_description block
_exptl_crystal_F_000 4448
_exptl_crystal_size_max 0.27
_exptl_crystal_size_mid 0.18
_exptl_crystal_size_min 0.17
_refine_diff_density_max 0.78
_refine_diff_density_min -0.52
_refine_diff_density_rms 0.10
_refine_ls_extinction_coef none
_refine_ls_extinction_method none
_refine_ls_goodness_of_fit_ref 1.065
_refine_ls_hydrogen_treatment constr
_refine_ls_matrix_type full
_refine_ls_number_parameters 494
_refine_ls_number_reflns 9622
_refine_ls_number_restraints 13
_refine_ls_restrained_S_all 1.066
_refine_ls_R_factor_all 0.0673
_refine_ls_R_factor_gt 0.0482
_refine_ls_shift/su_max 0.002
_refine_ls_shift/su_mean 0.000
_refine_ls_structure_factor_coef Fsqd
_refine_ls_weighting_details 'calc w=1/[\s^2^(Fo^2^)+(0.0594P)^2^+20.8270P] where P=(Fo^2^+2Fc^2^)/3'
_refine_ls_weighting_scheme calc
_refine_ls_wR_factor_gt 0.1211
_refine_ls_wR_factor_ref 0.1302
_reflns_number_gt 7561
_reflns_number_total 9622
_reflns_threshold_expression >2\s(I)
_cod_data_source_file c3ce26816k.txt
_cod_data_source_block mh192
_cod_depositor_comments
;
The following automatic conversions were performed:

'_symmetry_cell_setting' value 'Orthorhombic' changed to
'orthorhombic' according to
/home/saulius/struct/CIF-dictionaries/cif_core.dic dictionary named
'cif_core.dic' version 2.4.2 from 2011-04-26.

Automatic conversion script
Id: cif_fix_values 1891 2012-01-12 08:04:46Z andrius 

The following automatic conversions were performed:

'_exptl_crystal_density_meas' value 'none' was changed to '?' - the
value is perceived as not measured.

Automatic conversion script
Id: cif_fix_values 3008 2015-01-20 13:52:24Z robertas 
;
_cod_original_sg_symbol_H-M Pnna
_cod_database_code 7210061

loop_
_symmetry_equiv_pos_as_xyz
'x, y, z'
'-x+1/2, -y, z'
'-x+1/2, y+1/2, -z+1/2'
'x, -y+1/2, -z+1/2'
'-x, -y, -z'
'x-1/2, y, -z'
'x-1/2, -y-1/2, z-1/2'
'-x, y-1/2, z-1/2'

loop_
_atom_site_label
_atom_site_type_symbol
_atom_site_fract_x
_atom_site_fract_y
_atom_site_fract_z
_atom_site_U_iso_or_equiv
_atom_site_adp_type
_atom_site_occupancy
_atom_site_symmetry_multiplicity
_atom_site_calc_flag
_atom_site_refinement_flags
_atom_site_disorder_assembly
_atom_site_disorder_group
Mo1 Mo 0.085150(13) 0.939154(16) 0.12634(3) 0.02859(12) Uani 1 1 d . A 1
Mo2 Mo 0.009505(14) 0.860633(16) 0.00672(3) 0.03274(12) Uani 1 1 d . A 1
Mo3 Mo 0.076099(14) 1.079116(16) 0.11577(3) 0.03040(12) Uani 1 1 d . . 1
Mn1 Mn 0.0000 1.0000 0.0000 0.0238(2) Uani 1 2 d S . 1
O1 O -0.01741(11) 0.88100(13) -0.1057(2) 0.0344(8) Uani 1 1 d . . 1
O2 O -0.03153(12) 0.81526(14) 0.0465(2) 0.0450(9) Uani 1 1 d . A 1
O3 O 0.05478(12) 0.81986(14) -0.0304(2) 0.0451(9) Uani 1 1 d . A 1
O4 O 0.03319(11) 0.88821(12) 0.1183(2) 0.0317(7) Uani 1 1 d . A 1
O5 O 0.13041(11) 0.89819(14) 0.0890(3) 0.0427(9) Uani 1 1 d . A 1
O6 O 0.09164(11) 0.94137(14) 0.2387(2) 0.0401(8) Uani 1 1 d . A 1
O7 O 0.08461(11) 1.08614(14) 0.2273(2) 0.0404(8) Uani 1 1 d . B 1
O8 O 0.10858(10) 1.01070(12) 0.0873(2) 0.0300(7) Uani 1 1 d . A 1
O9 O 0.11418(12) 1.12519(14) 0.0665(2) 0.0432(9) Uani 1 1 d . C 1
O10 O -0.04082(10) 0.93858(12) 0.0287(2) 0.0280(7) Uani 1 1 d . . 1
O11 O 0.05018(10) 0.94475(12) -0.0202(2) 0.0292(7) Uani 1 1 d . A 1
O12 O 0.02393(10) 1.00519(12) 0.1303(2) 0.0280(7) Uani 1 1 d . A 1
O13 O -0.16302(13) 0.9720(2) 0.1766(3) 0.0606(11) Uani 1 1 d . D 1
O14 O -0.1469(7) 0.8990(8) 0.3630(12) 0.096(5) Uiso 0.35 1 d P D 1
O15 O -0.2246(5) 0.8751(5) 0.3723(8) 0.105(4) Uiso 0.50 1 d P D 1
O14' O -0.1280(4) 0.8733(4) 0.3280(7) 0.079(3) Uiso 0.50 1 d P E 2
O15' O -0.1984(3) 0.8338(4) 0.3261(6) 0.074(3) Uiso 0.50 1 d P E 2
N1 N -0.09276(14) 0.99782(18) 0.2377(3) 0.0422(10) Uani 1 1 d . D 1
H1 H -0.0790 1.0067 0.2883 0.051 Uiso 1 1 calc R D 1
N2 N 0.9812(3) 0.7500 0.7500 0.064(2) Uani 1 2 d S . 1
N3 N 0.2500 0.0000 0.0393(5) 0.067(2) Uani 1 2 d S . 1
N4 N 0.0877(2) 0.7500 0.2500 0.0483(16) Uani 1 2 d S . 1
N5 N 0.0547(2) 0.9864(3) 0.5674(4) 0.089(2) Uani 1 1 d . F 1
C1 C -0.01218(15) 1.0053(2) 0.1957(3) 0.0338(11) Uani 1 1 d . A 1
H1A H -0.0108 1.0412 0.2290 0.041 Uiso 1 1 calc R A 1
H1B H -0.0060 0.9745 0.2385 0.041 Uiso 1 1 calc R A 1
C2 C 0.07852(16) 0.9522(2) -0.0990(3) 0.0344(11) Uani 1 1 d . . 1
H2A H 0.0772 0.9173 -0.1349 0.041 Uiso 1 1 calc R . 1
H2B H 0.1117 0.9581 -0.0810 0.041 Uiso 1 1 calc R . 1
C3 C -0.06256(16) 0.9980(2) 0.1572(3) 0.0319(10) Uani 1 1 d . . 1
C4 C -0.06792(17) 0.9411(2) 0.1094(3) 0.0337(11) Uani 1 1 d . G 1
H4A H -0.0576 0.9107 0.1498 0.040 Uiso 1 1 calc R G 1
H4B H -0.1016 0.9349 0.0952 0.040 Uiso 1 1 calc R G 1
C5 C -0.1392(2) 0.9855(3) 0.2412(4) 0.0575(16) Uani 1 1 d D D 1
C6 C -0.1634(5) 1.0024(6) 0.3303(9) 0.047(4) Uani 0.50 1 d PD D 1
H6A H -0.1407 0.9988 0.3801 0.057 Uiso 1 1 calc R D 1
H6B H -0.1740 1.0420 0.3273 0.057 Uiso 1 1 calc R D 1
C7 C -0.2046(5) 0.9647(7) 0.3454(10) 0.082(5) Uani 0.50 1 d PD D 1
H7A H -0.2213 0.9759 0.4004 0.099 Uiso 1 1 calc R D 1
H7B H -0.2268 0.9676 0.2949 0.099 Uiso 1 1 calc R D 1
C8 C -0.1874(7) 0.9070(8) 0.3535(12) 0.047(5) Uiso 0.35 1 d PD D 1
C6' C -0.1588(6) 0.9747(6) 0.3338(10) 0.050(4) Uani 0.50 1 d PD E 2
C7' C -0.1950(5) 0.9299(6) 0.3471(9) 0.044(3) Uiso 0.50 1 d PD E 2
C8' C -0.1667(5) 0.8795(5) 0.3308(8) 0.049(3) Uiso 0.50 1 d PD E 2
C9 C 0.9501(3) 0.7566(3) 0.8328(5) 0.0709(19) Uani 1 1 d . . 1
H9A H 0.9708 0.7623 0.8851 0.085 Uiso 1 1 calc R . 1
H9B H 0.9307 0.7908 0.8258 0.085 Uiso 1 1 calc R . 1
C10 C 0.9177(3) 0.7072(3) 0.8516(6) 0.091(3) Uani 1 1 d . . 1
H10A H 0.9010 0.6966 0.7962 0.110 Uiso 1 1 calc R . 1
H10B H 0.9367 0.6746 0.8711 0.110 Uiso 1 1 calc R . 1
C11 C 0.8824(3) 0.7213(3) 0.9218(6) 0.094(3) Uani 1 1 d . . 1
H11A H 0.8618 0.7519 0.9001 0.112 Uiso 1 1 calc R . 1
H11B H 0.8991 0.7351 0.9754 0.112 Uiso 1 1 calc R . 1
C12 C 0.8526(3) 0.6717(4) 0.9466(6) 0.104(3) Uiso 1 1 d . . 1
H12A H 0.8369 0.6570 0.8933 0.156 Uiso 1 1 calc R . 1
H12B H 0.8289 0.6832 0.9903 0.156 Uiso 1 1 calc R . 1
H12C H 0.8727 0.6423 0.9724 0.156 Uiso 1 1 calc R . 1
C13 C 1.0110(2) 0.8028(3) 0.7435(4) 0.0649(18) Uani 1 1 d . . 1
H13A H 0.9899 0.8356 0.7359 0.078 Uiso 1 1 calc R . 1
H13B H 1.0284 0.8079 0.8001 0.078 Uiso 1 1 calc R . 1
C14 C 1.0459(3) 0.8017(3) 0.6675(5) 0.083(2) Uani 1 1 d . . 1
H14A H 1.0649 0.7667 0.6705 0.100 Uiso 1 1 calc R . 1
H14B H 1.0288 0.8019 0.6101 0.100 Uiso 1 1 calc R . 1
C15 C 1.0781(3) 0.8520(4) 0.6726(7) 0.102(3) Uiso 1 1 d . . 1
H15A H 1.0589 0.8863 0.6645 0.123 Uiso 1 1 calc R . 1
H15B H 1.0920 0.8535 0.7330 0.123 Uiso 1 1 calc R . 1
C16 C 1.1175(4) 0.8527(5) 0.6057(8) 0.154(5) Uiso 1 1 d . . 1
H16A H 1.1341 0.8166 0.6070 0.231 Uiso 1 1 calc R . 1
H16B H 1.1395 0.8830 0.6203 0.231 Uiso 1 1 calc R . 1
H16C H 1.1045 0.8590 0.5461 0.231 Uiso 1 1 calc R . 1
C17 C 0.21534(19) -0.0329(3) -0.0183(4) 0.0615(17) Uani 1 1 d . H 1
H17A H 0.1903 -0.0482 0.0206 0.074 Uiso 1 1 calc R H 1
H17B H 0.2002 -0.0065 -0.0605 0.074 Uiso 1 1 calc R H 1
C18 C 0.2364(2) -0.0807(3) -0.0708(6) 0.075(2) Uani 1 1 d . H 1
H18A H 0.2598 -0.0658 -0.1137 0.090 Uiso 1 1 calc R H 1
H18B H 0.2529 -0.1068 -0.0300 0.090 Uiso 1 1 calc R H 1
C19 C 0.1982(2) -0.1116(3) -0.1200(5) 0.079(2) Uani 1 1 d . H 1
H19A H 0.1827 -0.0851 -0.1615 0.095 Uiso 1 1 calc R H 1
H19B H 0.1742 -0.1242 -0.0765 0.095 Uiso 1 1 calc R H 1
C20 C 0.2149(3) -0.1619(4) -0.1719(6) 0.103(3) Uiso 1 1 d . H 1
H20A H 0.2327 -0.1492 -0.2241 0.155 Uiso 1 1 calc R H 1
H20B H 0.1877 -0.1840 -0.1913 0.155 Uiso 1 1 calc R H 1
H20C H 0.2353 -0.1851 -0.1341 0.155 Uiso 1 1 calc R H 1
C21 C 0.2194(3) 0.0469(4) 0.0904(7) 0.048(3) Uiso 0.60 1 d P I 1
H21A H 0.2011 0.0679 0.0452 0.058 Uiso 1 1 calc R I 1
H21B H 0.1964 0.0271 0.1288 0.058 Uiso 1 1 calc R I 1
C22 C 0.2447(4) 0.0889(5) 0.1470(8) 0.062(3) Uiso 0.60 1 d P I 1
H22A H 0.2623 0.0689 0.1942 0.074 Uiso 1 1 calc R I 1
H22B H 0.2679 0.1093 0.1098 0.074 Uiso 1 1 calc R I 1
C23 C 0.2135(5) 0.1288(7) 0.1874(10) 0.071(4) Uiso 0.60 1 d P I 1
H23A H 0.1903 0.1080 0.2242 0.085 Uiso 1 1 calc R I 1
H23B H 0.1957 0.1482 0.1397 0.085 Uiso 1 1 calc R I 1
C24 C 0.2366(5) 0.1720(6) 0.2441(10) 0.097(4) Uiso 0.60 1 d P I 1
H24A H 0.2494 0.1541 0.2977 0.145 Uiso 1 1 calc R I 1
H24B H 0.2133 0.2005 0.2614 0.145 Uiso 1 1 calc R I 1
H24C H 0.2622 0.1899 0.2108 0.145 Uiso 1 1 calc R I 1
C21' C 0.2222(5) 0.0228(7) 0.1051(10) 0.043(3) Uiso 0.40 1 d P . 2
C22' C 0.2506(5) 0.0566(7) 0.1719(11) 0.055(4) Uiso 0.40 1 d P J 2
C23' C 0.2184(8) 0.0979(10) 0.2258(17) 0.097(7) Uiso 0.40 1 d P J 2
C24' C 0.2110(11) 0.1559(13) 0.182(2) 0.117(10) Uiso 0.40 1 d P J 2
C25 C 0.1174(2) 0.7710(2) 0.1735(4) 0.0509(14) Uani 1 1 d . . 1
H25A H 0.0960 0.7832 0.1251 0.061 Uiso 1 1 calc R . 1
H25B H 0.1350 0.8045 0.1938 0.061 Uiso 1 1 calc R . 1
C26 C 0.1521(2) 0.7296(3) 0.1355(4) 0.0642(17) Uani 1 1 d . . 1
H26A H 0.1354 0.6950 0.1170 0.077 Uiso 1 1 calc R . 1
H26B H 0.1756 0.7194 0.1813 0.077 Uiso 1 1 calc R . 1
C27 C 0.1766(3) 0.7557(3) 0.0559(5) 0.084(2) Uiso 1 1 d . . 1
H27A H 0.1891 0.7931 0.0730 0.101 Uiso 1 1 calc R . 1
H27B H 0.1533 0.7615 0.0077 0.101 Uiso 1 1 calc R . 1
C28 C 0.2169(4) 0.7198(4) 0.0207(7) 0.131(4) Uiso 1 1 d . . 1
H28A H 0.2401 0.7139 0.0681 0.196 Uiso 1 1 calc R . 1
H28B H 0.2320 0.7391 -0.0294 0.196 Uiso 1 1 calc R . 1
H28C H 0.2045 0.6835 0.0008 0.196 Uiso 1 1 calc R . 1
C29 C 0.0580(2) 0.8006(3) 0.2787(4) 0.0637(18) Uani 1 1 d D . 1
H29A H 0.0349 0.8079 0.2307 0.076 Uiso 1 1 calc R . 1
H29B H 0.0793 0.8335 0.2811 0.076 Uiso 1 1 calc R . 1
C30 C 0.0306(4) 0.7988(4) 0.3669(7) 0.039(3) Uiso 0.50 1 d PD . 1
H30A H 0.0525 0.7996 0.4183 0.047 Uiso 1 1 calc R . 1
H30B H 0.0111 0.7644 0.3707 0.047 Uiso 1 1 calc R . 1
C31 C -0.0014(10) 0.8527(11) 0.3660(18) 0.122(12) Uiso 0.50 1 d PD . 1
H31A H 0.0183 0.8870 0.3611 0.146 Uiso 1 1 calc R . 1
H31B H -0.0232 0.8516 0.3146 0.146 Uiso 1 1 calc R . 1
C32 C -0.0279(7) 0.8533(9) 0.4494(13) 0.097(6) Uiso 0.40 1 d PD . 1
H32A H -0.0433 0.8168 0.4580 0.145 Uiso 1 1 calc R . 1
H32B H -0.0519 0.8829 0.4471 0.145 Uiso 1 1 calc R . 1
H32C H -0.0064 0.8606 0.4991 0.145 Uiso 1 1 calc R . 1
C30' C 0.0211(5) 0.7805(7) 0.3411(11) 0.078(5) Uiso 0.50 1 d PD K 2
C31' C -0.0130(9) 0.8274(10) 0.359(2) 0.062(7) Uiso 0.25 1 d PD K 2
C32' C 0.0144(12) 0.8739(14) 0.406(2) 0.103(12) Uiso 0.30 1 d PD K 2
C33 C 0.0586(3) 1.0039(3) 0.4973(5) 0.0665(18) Uiso 1 1 d . F 1
C34 C 0.0622(3) 1.0277(3) 0.4071(5) 0.080(2) Uiso 1 1 d . F 1
H34A H 0.0676 0.9973 0.3642 0.121 Uiso 1 1 calc R F 1
H34B H 0.0886 1.0542 0.4048 0.121 Uiso 1 1 calc R F 1
H34C H 0.0329 1.0473 0.3923 0.121 Uiso 1 1 calc R F 1
C8" C -0.2214(11) 0.9315(13) 0.421(2) 0.037(7) Uiso 0.15 1 d P L 3
O14" O -0.2602(13) 0.9065(15) 0.410(3) 0.089(10) Uiso 0.15 1 d P L 3
C31" C 0.0019(13) 0.850(2) 0.392(3) 0.074(12) Uiso 0.25 1 d PD M 3
C32" C -0.0394(12) 0.8486(15) 0.330(2) 0.113(11) Uiso 0.30 1 d PD M 3

loop_
_atom_site_aniso_label
_atom_site_aniso_U_11
_atom_site_aniso_U_22
_atom_site_aniso_U_33
_atom_site_aniso_U_23
_atom_site_aniso_U_13
_atom_site_aniso_U_12
Mo1 0.0257(2) 0.0298(2) 0.0302(2) 0.00223(16) -0.00502(16) -0.00144(15)
Mo2 0.0355(2) 0.0261(2) 0.0367(3) -0.00036(17) -0.00978(18) -0.00160(16)
Mo3 0.0293(2) 0.0284(2) 0.0335(2) -0.00063(16) -0.00726(17) -0.00480(15)
Mn1 0.0234(5) 0.0251(5) 0.0228(5) 0.0003(4) -0.0014(4) -0.0027(4)
O1 0.0425(19) 0.0273(17) 0.0333(19) -0.0041(14) -0.0090(15) 0.0009(14)
O2 0.049(2) 0.0326(19) 0.053(2) 0.0081(16) -0.0130(18) -0.0107(16)
O3 0.046(2) 0.0392(19) 0.050(2) -0.0075(16) -0.0134(18) 0.0069(16)
O4 0.0346(17) 0.0275(17) 0.0331(18) 0.0041(13) -0.0053(14) -0.0017(13)
O5 0.0313(18) 0.0378(19) 0.059(2) 0.0001(17) -0.0034(17) 0.0035(15)
O6 0.0388(19) 0.046(2) 0.035(2) 0.0040(16) -0.0069(15) -0.0075(15)
O7 0.0410(19) 0.042(2) 0.039(2) -0.0059(16) -0.0078(16) -0.0016(15)
O8 0.0255(16) 0.0303(17) 0.0343(18) 0.0009(13) -0.0040(14) -0.0036(12)
O9 0.041(2) 0.0381(19) 0.050(2) 0.0050(16) -0.0098(17) -0.0106(15)
O10 0.0259(15) 0.0302(16) 0.0279(17) 0.0008(13) -0.0022(13) -0.0045(12)
O11 0.0276(16) 0.0330(17) 0.0268(17) -0.0003(13) 0.0018(13) -0.0026(13)
O12 0.0254(16) 0.0307(16) 0.0278(18) -0.0009(13) 0.0028(13) -0.0030(12)
O13 0.034(2) 0.111(4) 0.036(2) 0.002(2) 0.0003(18) -0.015(2)
N1 0.031(2) 0.071(3) 0.025(2) 0.002(2) 0.0035(18) -0.004(2)
N2 0.098(6) 0.033(4) 0.060(5) -0.013(3) 0.000 0.000
N3 0.025(3) 0.118(7) 0.058(5) 0.000 0.000 -0.016(4)
N4 0.049(4) 0.041(4) 0.055(4) 0.018(3) 0.000 0.000
N5 0.090(5) 0.128(6) 0.049(4) 0.014(4) -0.011(3) 0.006(4)
C1 0.026(2) 0.050(3) 0.026(3) -0.002(2) 0.003(2) -0.004(2)
C2 0.028(2) 0.048(3) 0.028(3) 0.000(2) 0.003(2) 0.002(2)
C3 0.027(2) 0.045(3) 0.023(2) 0.000(2) 0.0057(19) -0.004(2)
C4 0.032(2) 0.042(3) 0.028(3) 0.005(2) 0.002(2) -0.004(2)
C5 0.038(3) 0.095(5) 0.040(4) 0.002(3) 0.009(3) -0.007(3)
C6 0.037(7) 0.075(12) 0.029(7) -0.011(8) 0.014(5) 0.002(8)
C7 0.054(9) 0.144(16) 0.049(9) 0.021(10) 0.034(7) 0.007(10)
C6' 0.044(8) 0.054(10) 0.052(8) 0.000(8) 0.007(6) -0.004(8)
C9 0.104(5) 0.045(4) 0.063(5) -0.020(3) 0.012(4) -0.013(4)
C10 0.119(7) 0.056(4) 0.099(6) -0.030(4) 0.015(5) -0.026(4)
C11 0.113(6) 0.062(5) 0.106(7) -0.016(4) 0.024(5) -0.030(4)
C13 0.094(5) 0.045(3) 0.056(4) -0.017(3) 0.011(4) -0.008(3)
C14 0.121(7) 0.053(4) 0.074(5) -0.018(4) 0.033(5) 0.001(4)
C17 0.027(3) 0.099(5) 0.058(4) 0.003(4) 0.002(3) -0.008(3)
C18 0.037(3) 0.099(5) 0.089(6) 0.010(4) 0.002(4) 0.001(3)
C19 0.053(4) 0.098(6) 0.087(6) -0.017(4) 0.002(4) 0.011(4)
C25 0.052(3) 0.046(3) 0.055(4) 0.015(3) 0.001(3) 0.000(3)
C26 0.068(4) 0.069(4) 0.055(4) 0.013(3) 0.008(3) 0.012(3)
C29 0.054(4) 0.058(4) 0.079(5) 0.029(3) 0.018(3) 0.011(3)

loop_
_atom_type_symbol
_atom_type_description
_atom_type_scat_dispersion_real
_atom_type_scat_dispersion_imag
_atom_type_scat_source
Mo Mo -1.6832 0.6857 'International Tables Vol C Tables 4.2.6.8 and 6.1.1.4'
Mn Mn 0.3368 0.7283 'International Tables Vol C Tables 4.2.6.8 and 6.1.1.4'
O O 0.0106 0.0060 'International Tables Vol C Tables 4.2.6.8 and 6.1.1.4'
N N 0.0061 0.0033 'International Tables Vol C Tables 4.2.6.8 and 6.1.1.4'
C C 0.0033 0.0016 'International Tables Vol C Tables 4.2.6.8 and 6.1.1.4'
H H 0.0000 0.0000 'International Tables Vol C Tables 4.2.6.8 and 6.1.1.4'

loop_
_geom_angle_atom_site_label_1
_geom_angle_atom_site_label_2
_geom_angle_atom_site_label_3
_geom_angle
_geom_angle_site_symmetry_1
_geom_angle_site_symmetry_3
O6 Mo1 O5 105.24(17) . .
O6 Mo1 O4 99.57(14) . .
O5 Mo1 O4 101.37(15) . .
O6 Mo1 O8 103.80(15) . .
O5 Mo1 O8 98.37(15) . .
O4 Mo1 O8 144.08(13) . .
O6 Mo1 O12 91.97(14) . .
O5 Mo1 O12 161.61(15) . .
O4 Mo1 O12 81.68(12) . .
O8 Mo1 O12 70.71(11) . .
O6 Mo1 O11 161.31(13) . .
O5 Mo1 O11 92.33(14) . .
O4 Mo1 O11 70.17(12) . .
O8 Mo1 O11 79.36(12) . .
O12 Mo1 O11 71.46(10) . .
O2 Mo2 O3 105.68(17) . .
O2 Mo2 O1 101.41(15) . .
O3 Mo2 O1 98.97(16) . .
O2 Mo2 O4 98.64(16) . .
O3 Mo2 O4 102.50(15) . .
O1 Mo2 O4 145.30(13) . .
O2 Mo2 O11 160.30(15) . .
O3 Mo2 O11 93.36(14) . .
O1 Mo2 O11 80.11(12) . .
O4 Mo2 O11 71.75(11) . .
O2 Mo2 O10 92.04(14) . .
O3 Mo2 O10 161.45(14) . .
O1 Mo2 O10 71.58(12) . .
O4 Mo2 O10 79.71(12) . .
O11 Mo2 O10 69.62(10) . .
O7 Mo3 O9 105.88(17) . .
O7 Mo3 O8 103.56(15) . .
O9 Mo3 O8 98.31(15) . .
O7 Mo3 O1 98.74(15) . 5_575
O9 Mo3 O1 101.36(15) . 5_575
O8 Mo3 O1 144.81(13) . 5_575
O7 Mo3 O12 94.17(14) . .
O9 Mo3 O12 159.31(14) . .
O8 Mo3 O12 71.49(11) . .
O1 Mo3 O12 80.11(12) 5_575 .
O7 Mo3 O10 163.04(13) . 5_575
O9 Mo3 O10 89.14(14) . 5_575
O8 Mo3 O10 81.48(12) . 5_575
O1 Mo3 O10 70.01(12) 5_575 5_575
O12 Mo3 O10 71.83(10) . 5_575
O10 Mn1 O10 180.000(1) 5_575 .
O10 Mn1 O11 87.83(12) 5_575 5_575
O10 Mn1 O11 92.17(12) . 5_575
O10 Mn1 O11 92.17(12) 5_575 .
O10 Mn1 O11 87.83(12) . .
O11 Mn1 O11 180.0 5_575 .
O10 Mn1 O12 91.77(12) 5_575 5_575
O10 Mn1 O12 88.23(12) . 5_575
O11 Mn1 O12 87.04(12) 5_575 5_575
O11 Mn1 O12 92.96(12) . 5_575
O10 Mn1 O12 88.23(12) 5_575 .
O10 Mn1 O12 91.77(12) . .
O11 Mn1 O12 92.96(12) 5_575 .
O11 Mn1 O12 87.04(12) . .
O12 Mn1 O12 180.000(1) 5_575 .
Mo2 O1 Mo3 122.64(17) . 5_575
Mo1 O4 Mo2 122.78(16) . .
Mo3 O8 Mo1 121.22(16) . .
C4 O10 Mn1 118.8(3) . .
C4 O10 Mo2 118.3(3) . .
Mn1 O10 Mo2 101.66(12) . .
C4 O10 Mo3 122.8(2) . 5_575
Mn1 O10 Mo3 100.40(12) . 5_575
Mo2 O10 Mo3 89.32(10) . 5_575
C2 O11 Mn1 116.7(3) . .
C2 O11 Mo2 121.4(3) . .
Mn1 O11 Mo2 100.85(12) . .
C2 O11 Mo1 121.7(2) . .
Mn1 O11 Mo1 101.18(12) . .
Mo2 O11 Mo1 89.88(10) . .
C1 O12 Mn1 114.6(3) . .
C1 O12 Mo3 121.8(3) . .
Mn1 O12 Mo3 99.55(12) . .
C1 O12 Mo1 123.6(3) . .
Mn1 O12 Mo1 100.29(12) . .
Mo3 O12 Mo1 91.91(10) . .
C5 N1 C3 126.6(4) . .
C13 N2 C13 112.2(7) . 4_566
C13 N2 C9 110.7(4) . 4_566
C13 N2 C9 106.7(3) 4_566 4_566
C13 N2 C9 106.7(3) . .
C13 N2 C9 110.7(4) 4_566 .
C9 N2 C9 109.9(8) 4_566 .
C17 N3 C17 110.9(7) 2 .
C17 N3 C21 105.2(5) 2 .
C17 N3 C21 106.2(4) . .
C17 N3 C21 106.2(4) 2 2
C17 N3 C21 105.2(5) . 2
C21 N3 C21 122.9(10) . 2
C25 N4 C25 112.2(6) . 4_565
C25 N4 C29 110.6(4) . 4_565
C25 N4 C29 105.1(3) 4_565 4_565
C25 N4 C29 105.1(3) . .
C25 N4 C29 110.6(4) 4_565 .
C29 N4 C29 113.3(6) 4_565 .
O12 C1 C3 114.0(4) . .
O11 C2 C3 113.3(4) . 5_575
N1 C3 C4 108.7(4) . .
N1 C3 C2 107.2(4) . 5_575
C4 C3 C2 112.5(4) . 5_575
N1 C3 C1 103.2(4) . .
C4 C3 C1 111.3(4) . .
C2 C3 C1 113.3(4) 5_575 .
O10 C4 C3 112.2(4) . .
O13 C5 N1 124.3(5) . .
O13 C5 C6 120.3(7) . .
N1 C5 C6 114.0(7) . .
C7 C6 C5 108.7(10) . .
C8 C7 C6 108.5(12) . .
O14 C8 O15 131.2(19) . .
O14 C8 C7 119.2(17) . .
O15 C8 C7 106.9(15) . .
C8' C7' C6' 100.6(10) . .
O14' C8' O15' 121.7(12) . .
O14' C8' C7' 131.2(13) . .
O15' C8' C7' 106.9(10) . .
C10 C9 N2 114.8(5) . .
C11 C10 C9 111.4(6) . .
C10 C11 C12 112.2(7) . .
C14 C13 N2 113.5(5) . .
C15 C14 C13 110.1(6) . .
C16 C15 C14 115.1(8) . .
C18 C17 N3 115.3(4) . .
C19 C18 C17 109.9(5) . .
C18 C19 C20 114.6(6) . .
C22 C21 N3 118.4(8) . .
C23 C22 C21 112.7(10) . .
C22 C23 C24 115.3(11) . .
C22' C21' C21' 82.0(10) . 2
C21' C22' C23' 111.3(14) . .
C24' C23' C22' 115(2) . .
C26 C25 N4 116.0(4) . .
C25 C26 C27 109.4(5) . .
C26 C27 C28 112.9(7) . .
N4 C29 C30 120.0(5) . .
C29 C30 C31 105.2(10) . .
C32 C31 C30 107.3(16) . .
C30' C31' C32' 107(2) . .
N5 C33 C34 178.0(9) . .

loop_
_geom_bond_atom_site_label_1
_geom_bond_atom_site_label_2
_geom_bond_distance
_geom_bond_site_symmetry_2
Mo1 O6 1.699(3) .
Mo1 O5 1.706(3) .
Mo1 O4 1.912(3) .
Mo1 O8 1.919(3) .
Mo1 O12 2.342(3) .
Mo1 O11 2.418(3) .
Mo2 O2 1.696(3) .
Mo2 O3 1.703(3) .
Mo2 O1 1.916(3) .
Mo2 O4 1.921(3) .
Mo2 O11 2.345(3) .
Mo2 O10 2.363(3) .
Mo3 O7 1.701(3) .
Mo3 O9 1.707(3) .
Mo3 O8 1.918(3) .
Mo3 O1 1.922(3) 5_575
Mo3 O12 2.309(3) .
Mo3 O10 2.426(3) 5_575
Mn1 O10 1.913(3) 5_575
Mn1 O10 1.913(3) .
Mn1 O11 1.961(3) 5_575
Mn1 O11 1.961(3) .
Mn1 O12 2.075(3) 5_575
Mn1 O12 2.075(3) .
O1 Mo3 1.922(3) 5_575
O10 C4 1.437(5) .
O10 Mo3 2.426(3) 5_575
O11 C2 1.441(5) .
O12 C1 1.419(5) .
O13 C5 1.226(7) .
O14 C8 1.17(2) .
O15 C8 1.33(2) .
O14' C8' 1.110(15) .
O15' C8' 1.412(15) .
N1 C5 1.350(7) .
N1 C3 1.482(6) .
N2 C13 1.518(7) .
N2 C13 1.518(7) 4_566
N2 C9 1.532(8) 4_566
N2 C9 1.532(8) .
N3 C17 1.526(7) 2
N3 C17 1.526(7) .
N3 C21 1.608(10) .
N3 C21 1.608(10) 2
N4 C25 1.509(6) .
N4 C25 1.509(6) 4_565
N4 C29 1.530(7) 4_565
N4 C29 1.530(7) .
N5 C33 1.138(9) .
C1 C3 1.551(6) .
C2 C3 1.541(7) 5_575
C3 C4 1.539(7) .
C3 C2 1.541(7) 5_575
C5 C6 1.557(12) .
C6 C7 1.491(15) .
C7 C8 1.460(16) .
C6' C7' 1.492(15) .
C7' C8' 1.465(14) .
C9 C10 1.517(9) .
C10 C11 1.491(11) .
C11 C12 1.499(10) .
C13 C14 1.513(9) .
C14 C15 1.506(11) .
C15 C16 1.502(13) .
C17 C18 1.507(9) .
C18 C19 1.503(10) .
C19 C20 1.504(10) .
C21 C22 1.496(14) .
C22 C23 1.434(16) .
C23 C24 1.487(19) .
C21' C22' 1.52(2) .
C21' C21' 1.91(3) 2
C22' C23' 1.57(3) .
C23' C24' 1.54(4) .
C25 C26 1.504(8) .
C26 C27 1.517(9) .
C27 C28 1.520(12) .
C29 C30 1.538(10) .
C30 C31 1.571(17) .
C31 C32 1.462(17) .
C30' C31' 1.502(17) .
C31' C32' 1.522(19) .
C33 C34 1.471(10) .
C8" O14" 1.26(5) .
C31" C32" 1.50(2) .
